data_7243674
loop_
_publ_author_name
'Gundlapalli, Suman'
'Devarapalli, Ramesh'
'Mudda, Ramesh Reddy'
'Chennuru, Ramanaiah'
'Rupakula, Ravichandrababu'

_publ_section_title
;
 Novel solid forms of insomnia drug suvorexant with improved solubility
 and dissolution: accessing salts from a salt solvate route
;
_journal_issue 44
_journal_name_full CrystEngComm
_journal_page_first 7739
_journal_page_last 7749
_journal_paper_doi 10.1039/D1CE01269J
_journal_volume 23
_journal_year 2021
_chemical_formula_moiety 'C23 H24 Cl N6 O2, C6 H5 O3 S'
_chemical_formula_sum 'C29 H29 Cl N6 O5 S'
_chemical_formula_weight 609.09
_space_group_crystal_system monoclinic
_space_group_IT_number 7
_space_group_name_Hall 'P -2yc'
_space_group_name_H-M_alt 'P 1 c 1'
_atom_sites_solution_hydrogens mixed
_audit_creation_method SHELXL-2013
_cell_angle_alpha 90
_cell_angle_beta 104.993(11)
_cell_angle_gamma 90
_cell_formula_units_Z 2
_cell_length_a 15.4711(18)
_cell_length_b 7.0655(6)
_cell_length_c 13.0349(12)
_cell_measurement_reflns_used 1000
_cell_measurement_temperature 120(2)
_cell_measurement_theta_max 26.0
_cell_measurement_theta_min 2.7
_cell_volume 1376.4(2)
_computing_structure_refinement 'ShelXL (Sheldrick, 2015)'
_computing_structure_solution 'ShelXT (Sheldrick, 2015)'
_diffrn_ambient_temperature 120(2)
_diffrn_measured_fraction_theta_full 1.000
_diffrn_measured_fraction_theta_max 1.000
_diffrn_measurement_device 'three-circle diffractometer'
_diffrn_measurement_device_type 'Xcalibur, Eos, Nova'
_diffrn_measurement_method '\w and \f scans'
_diffrn_radiation_monochromator 'mirror optics'
_diffrn_radiation_probe x-ray
_diffrn_radiation_type 'Mo K\a'
_diffrn_radiation_wavelength 0.71073
_diffrn_reflns_av_R_equivalents 0.0906
_diffrn_reflns_av_unetI/netI 0.1269
_diffrn_reflns_Laue_measured_fraction_full 1.000
_diffrn_reflns_Laue_measured_fraction_max 1.000
_diffrn_reflns_limit_h_max 15
_diffrn_reflns_limit_h_min -19
_diffrn_reflns_limit_k_max 8
_diffrn_reflns_limit_k_min -8
_diffrn_reflns_limit_l_max 16
_diffrn_reflns_limit_l_min -15
_diffrn_reflns_number 11028
_diffrn_reflns_point_group_measured_fraction_full 0.846
_diffrn_reflns_point_group_measured_fraction_max 0.841
_diffrn_reflns_theta_full 25.242
_diffrn_reflns_theta_max 26.000
_diffrn_reflns_theta_min 2.726
_diffrn_source 'microfocus sealed X-ray tube'
_diffrn_source_type 'Incoatec I\ms'
_exptl_absorpt_coefficient_mu 0.268
_exptl_absorpt_correction_T_max 0.96
_exptl_absorpt_correction_T_min 0.94
_exptl_absorpt_correction_type multi-scan
_exptl_absorpt_process_details SADABS
_exptl_crystal_colour colourless
_exptl_crystal_density_diffrn 1.470
_exptl_crystal_description plate
_exptl_crystal_F_000 636
_exptl_crystal_size_max 0.1
_exptl_crystal_size_mid 0.1
_exptl_crystal_size_min 0.05
_refine_diff_density_max 0.318
_refine_diff_density_min -0.314
_refine_diff_density_rms 0.069
_refine_ls_abs_structure_details
;
 Flack x determined using 912 quotients [(I+)-(I-)]/[(I+)+(I-)]
 (Parsons and Flack (2004), Acta Cryst. A60, s61).
;
_refine_ls_abs_structure_Flack -0.02(10)
_refine_ls_extinction_method none
_refine_ls_goodness_of_fit_ref 1.017
_refine_ls_hydrogen_treatment mixed
_refine_ls_matrix_type full
_refine_ls_number_parameters 385
_refine_ls_number_reflns 4538
_refine_ls_number_restraints 2
_refine_ls_restrained_S_all 1.017
_refine_ls_R_factor_all 0.1000
_refine_ls_R_factor_gt 0.0689
_refine_ls_shift/su_max 0.000
_refine_ls_shift/su_mean 0.000
_refine_ls_structure_factor_coef Fsqd
_refine_ls_weighting_details 'w=1/[\s^2^(Fo^2^)+(0.0279P)^2^] where P=(Fo^2^+2Fc^2^)/3'
_refine_ls_weighting_scheme calc
_refine_ls_wR_factor_gt 0.1092
_refine_ls_wR_factor_ref 0.1229
_reflns_Friedel_coverage 0.681
_reflns_Friedel_fraction_full 0.691
_reflns_Friedel_fraction_max 0.683
_reflns_number_gt 3300
_reflns_number_total 4538
_reflns_threshold_expression 'I > 2\s(I)'
_cod_data_source_file d1ce01269j2.txt
_cod_data_source_block SRX-BSA
_cod_depositor_comments 'Adding full bibliography for 7243671--7243675.cif.'
_cod_original_sg_symbol_H-M 'P c'
_cod_database_code 7243674
_shelx_space_group_comment
;
The symmetry employed for this shelxl refinement is uniquely defined
by the following loop, which should always be used as a source of
symmetry information in preference to the above space-group names.
They are only intended as comments.
;
_shelxl_version_number 2013-4

loop_
_space_group_symop_operation_xyz
'x, y, z'
'x, -y, z+1/2'

loop_
_atom_site_label
_atom_site_type_symbol
_atom_site_fract_x
_atom_site_fract_y
_atom_site_fract_z
_atom_site_U_iso_or_equiv
_atom_site_adp_type
_atom_site_occupancy
_atom_site_site_symmetry_order
_atom_site_calc_flag
_atom_site_refinement_flags_posn
_atom_site_refinement_flags_adp
_atom_site_refinement_flags_occupancy
_atom_site_disorder_assembly
_atom_site_disorder_group
C3 C 0.1108(5) -0.1161(10) -0.1146(6) 0.027(2) Uani 1 1 d . . . . .
C2 C 0.0234(5) -0.1755(10) -0.1312(6) 0.0244(19) Uani 1 1 d . . . . .
H2 H 0.0041 -0.2528 -0.0818 0.029 Uiso 1 1 calc R U . . .
C1 C -0.0346(5) -0.1141(10) -0.2256(6) 0.0210(18) Uani 1 1 d . . . . .
C6 C -0.0058(5) 0.0028(10) -0.2952(6) 0.0209(18) Uani 1 1 d . . . . .
C5 C 0.0813(5) 0.0614(10) -0.2778(6) 0.027(2) Uani 1 1 d . . . . .
H5 H 0.0998 0.1397 -0.3273 0.033 Uiso 1 1 calc R U . . .
C4 C 0.1410(6) 0.0018(10) -0.1851(6) 0.027(2) Uani 1 1 d . . . . .
H4 H 0.2018 0.0403 -0.1691 0.033 Uiso 1 1 calc R U . . .
C7 C -0.1483(5) -0.0508(10) -0.3625(6) 0.0241(19) Uani 1 1 d . . . . .
C8 C -0.3045(5) -0.1476(10) -0.4196(6) 0.028(2) Uani 1 1 d . . . . .
H8A H -0.2841 -0.2434 -0.3630 0.033 Uiso 1 1 calc R U . . .
H8B H -0.3306 -0.2161 -0.4867 0.033 Uiso 1 1 calc R U . . .
C9 C -0.3771(6) -0.0277(10) -0.3925(6) 0.028(2) Uani 1 1 d . . . . .
H9A H -0.4127 -0.1079 -0.3563 0.034 Uiso 1 1 calc R U . . .
H9B H -0.3488 0.0735 -0.3425 0.034 Uiso 1 1 calc R U . . .
C12 C -0.2328(5) 0.0925(10) -0.5228(6) 0.0269(19) Uani 1 1 d . . . . .
H12A H -0.1926 0.0472 -0.5656 0.032 Uiso 1 1 calc R U . . .
H12B H -0.2116 0.2191 -0.4948 0.032 Uiso 1 1 calc R U . . .
C11 C -0.3278(5) 0.1117(11) -0.5956(6) 0.029(2) Uani 1 1 d . . . . .
H11A H -0.3246 0.1894 -0.6577 0.035 Uiso 1 1 calc R U . . .
H11B H -0.3488 -0.0158 -0.6224 0.035 Uiso 1 1 calc R U . . .
C10 C -0.3983(5) 0.1991(11) -0.5463(6) 0.0259(19) Uani 1 1 d . . . . .
H10 H -0.4486 0.2402 -0.6072 0.031 Uiso 1 1 calc R U . . .
C13 C -0.3658(6) 0.3763(11) -0.4826(7) 0.040(2) Uani 1 1 d . . . . .
H13A H -0.3241 0.3413 -0.4149 0.060 Uiso 1 1 calc R U . . .
H13B H -0.4169 0.4440 -0.4690 0.060 Uiso 1 1 calc R U . . .
H13C H -0.3351 0.4581 -0.5228 0.060 Uiso 1 1 calc R U . . .
C14 C -0.5156(5) -0.0266(11) -0.5281(6) 0.028(2) Uani 1 1 d . . . . .
C20 C -0.6002(5) -0.0074(10) -0.7252(6) 0.0224(18) Uani 1 1 d . . . . .
C22 C -0.4639(6) -0.3905(11) -0.7441(6) 0.033(2) Uani 1 1 d . . . . .
H22 H -0.4113 -0.4659 -0.7262 0.039 Uiso 1 1 calc R U . . .
C21 C -0.5400(6) -0.4287(11) -0.8239(6) 0.031(2) Uani 1 1 d . . . . .
H21 H -0.5474 -0.5342 -0.8706 0.037 Uiso 1 1 calc R U . . .
C19 C -0.6573(5) 0.0888(11) -0.8086(6) 0.0288(19) Uani 1 1 d . . . . .
H19 H -0.6699 0.0402 -0.8789 0.035 Uiso 1 1 calc R U . . .
C18 C -0.6955(6) 0.2569(12) -0.7875(7) 0.036(2) Uani 1 1 d . . . . .
H18 H -0.7352 0.3213 -0.8447 0.043 Uiso 1 1 calc R U . . .
C17 C -0.6784(6) 0.3346(10) -0.6876(6) 0.0274(19) Uani 1 1 d . . . . .
C16 C -0.6207(5) 0.2396(10) -0.6078(6) 0.0268(19) Uani 1 1 d . . . . .
H16 H -0.6075 0.2915 -0.5382 0.032 Uiso 1 1 calc R U . . .
C15 C -0.5794(5) 0.0676(11) -0.6234(6) 0.0253(19) Uani 1 1 d . . . . .
C24 C -0.0897(5) -0.3892(9) -0.5680(6) 0.0203(18) Uani 1 1 d . . . . .
C25 C -0.0979(5) -0.4555(9) -0.4694(6) 0.0220(18) Uani 1 1 d . . . . .
H25 H -0.1546 -0.4918 -0.4604 0.026 Uiso 1 1 calc R U . . .
C26 C -0.0220(6) -0.4669(10) -0.3856(6) 0.027(2) Uani 1 1 d . . . . .
H26 H -0.0265 -0.5174 -0.3196 0.033 Uiso 1 1 calc R U . . .
C27 C 0.0600(5) -0.4064(10) -0.3961(6) 0.027(2) Uani 1 1 d . . . . .
H27 H 0.1114 -0.4126 -0.3375 0.033 Uiso 1 1 calc R U . . .
C28 C 0.0667(5) -0.3364(11) -0.4930(7) 0.030(2) Uani 1 1 d . . . . .
H28 H 0.1228 -0.2928 -0.5006 0.036 Uiso 1 1 calc R U . . .
C29 C -0.0078(5) -0.3297(10) -0.5791(6) 0.025(2) Uani 1 1 d . . . . .
H29 H -0.0024 -0.2840 -0.6457 0.030 Uiso 1 1 calc R U . . .
C23 C -0.7210(6) 0.5178(11) -0.6669(7) 0.037(2) Uani 1 1 d . . . . .
H23A H -0.7395 0.5903 -0.7330 0.055 Uiso 1 1 calc R U . . .
H23B H -0.6777 0.5918 -0.6138 0.055 Uiso 1 1 calc R U . . .
H23C H -0.7734 0.4904 -0.6404 0.055 Uiso 1 1 calc R U . . .
N6 N -0.4767(5) -0.2307(9) -0.6966(5) 0.0316(18) Uani 1 1 d . . . . .
N4 N -0.5591(4) -0.1787(9) -0.7478(5) 0.0265(16) Uani 1 1 d . . . . .
N5 N -0.6019(5) -0.2950(9) -0.8258(5) 0.0306(17) Uani 1 1 d . . . . .
N3 N -0.4370(4) 0.0585(9) -0.4864(5) 0.0263(16) Uani 1 1 d . . . . .
N2 N -0.2260(4) -0.0396(8) -0.4315(5) 0.0209(15) Uani 1 1 d . . . . .
N1 N -0.1254(5) -0.1448(9) -0.2702(5) 0.0235(16) Uani 1 1 d . . . . .
O5 O -0.1583(4) -0.3103(7) -0.7658(4) 0.0340(15) Uani 1 1 d . . . . .
O3 O -0.2117(3) -0.5895(6) -0.6943(4) 0.0249(13) Uani 1 1 d . . . . .
O4 O -0.2536(4) -0.2814(8) -0.6454(5) 0.0381(15) Uani 1 1 d . . . . .
O2 O -0.5431(4) -0.1678(8) -0.4879(4) 0.0342(15) Uani 1 1 d . . . . .
O1 O -0.0783(3) 0.0408(6) -0.3810(4) 0.0241(13) Uani 1 1 d . . . . .
S1 S -0.18577(13) -0.3885(3) -0.67738(14) 0.0222(4) Uani 1 1 d . . . . .
Cl1 Cl 0.18890(13) -0.1887(3) 0.00007(16) 0.0337(5) Uani 1 1 d . . . . .
H1 H -0.158(4) -0.226(8) -0.247(5) 0.005(18) Uiso 1 1 d . . . . .

loop_
_atom_site_aniso_label
_atom_site_aniso_U_11
_atom_site_aniso_U_22
_atom_site_aniso_U_33
_atom_site_aniso_U_23
_atom_site_aniso_U_13
_atom_site_aniso_U_12
C3 0.033(5) 0.020(4) 0.026(5) -0.010(4) 0.004(4) -0.004(4)
C2 0.027(5) 0.024(4) 0.022(4) -0.004(3) 0.007(4) -0.005(4)
C1 0.021(5) 0.012(4) 0.030(5) -0.007(3) 0.007(4) -0.002(3)
C6 0.022(5) 0.012(4) 0.028(4) -0.005(3) 0.004(4) 0.003(3)
C5 0.031(5) 0.025(5) 0.030(5) -0.001(4) 0.013(4) -0.003(4)
C4 0.029(5) 0.026(5) 0.027(5) -0.009(4) 0.009(4) -0.011(4)
C7 0.025(5) 0.017(4) 0.029(5) -0.009(4) 0.004(4) -0.005(4)
C8 0.026(5) 0.019(4) 0.029(5) 0.003(4) -0.007(4) -0.004(4)
C9 0.037(5) 0.024(4) 0.024(5) -0.002(4) 0.007(4) -0.013(4)
C12 0.028(5) 0.024(4) 0.030(5) 0.006(4) 0.010(4) 0.004(4)
C11 0.035(5) 0.020(4) 0.034(5) 0.000(4) 0.010(4) -0.007(4)
C10 0.023(5) 0.028(4) 0.029(5) -0.001(4) 0.010(4) -0.006(4)
C13 0.046(6) 0.033(5) 0.043(6) -0.001(4) 0.013(5) -0.002(5)
C14 0.030(5) 0.026(5) 0.032(5) -0.008(4) 0.014(4) 0.001(4)
C20 0.020(4) 0.021(4) 0.027(5) -0.001(4) 0.007(4) 0.001(3)
C22 0.040(6) 0.026(5) 0.033(5) -0.004(4) 0.014(4) 0.003(4)
C21 0.045(6) 0.025(5) 0.025(5) -0.006(4) 0.013(4) -0.009(4)
C19 0.023(5) 0.035(5) 0.027(5) -0.006(4) 0.004(4) -0.006(4)
C18 0.033(5) 0.040(5) 0.032(5) 0.002(4) 0.005(4) 0.003(4)
C17 0.028(5) 0.025(4) 0.031(5) 0.008(4) 0.011(4) 0.005(4)
C16 0.021(5) 0.030(5) 0.031(5) -0.004(4) 0.010(4) -0.001(4)
C15 0.020(5) 0.036(5) 0.019(4) 0.001(4) 0.005(4) -0.005(4)
C24 0.026(5) 0.007(4) 0.027(4) -0.003(3) 0.005(4) -0.001(3)
C25 0.024(5) 0.012(4) 0.031(5) -0.002(3) 0.009(4) -0.002(3)
C26 0.038(5) 0.016(4) 0.029(5) 0.000(4) 0.009(4) -0.004(4)
C27 0.026(5) 0.021(4) 0.030(5) -0.004(4) -0.002(4) -0.002(4)
C28 0.022(5) 0.027(5) 0.040(5) 0.004(4) 0.006(4) -0.006(4)
C29 0.033(5) 0.017(4) 0.023(5) 0.000(3) 0.002(4) -0.003(4)
C23 0.031(5) 0.029(5) 0.046(6) 0.002(4) 0.000(4) 0.008(4)
N6 0.032(4) 0.032(4) 0.025(4) -0.003(3) -0.002(3) -0.001(3)
N4 0.025(4) 0.029(4) 0.026(4) -0.004(3) 0.005(3) -0.006(3)
N5 0.033(4) 0.028(4) 0.028(4) -0.010(3) 0.003(3) -0.010(3)
N3 0.024(4) 0.029(4) 0.023(4) 0.003(3) 0.001(3) -0.004(3)
N2 0.023(4) 0.017(3) 0.022(4) 0.001(3) 0.003(3) -0.003(3)
N1 0.032(4) 0.018(4) 0.020(4) -0.001(3) 0.005(3) -0.007(3)
O5 0.034(4) 0.037(3) 0.026(3) 0.008(3) 0.000(3) -0.008(3)
O3 0.027(3) 0.018(3) 0.029(3) -0.003(2) 0.006(3) -0.003(2)
O4 0.027(3) 0.036(4) 0.046(4) -0.021(3) 0.002(3) 0.009(3)
O2 0.035(4) 0.038(4) 0.027(3) 0.007(3) 0.003(3) -0.014(3)
O1 0.026(3) 0.019(3) 0.032(3) 0.001(2) 0.016(3) 0.000(2)
S1 0.0229(11) 0.0170(10) 0.0253(11) -0.0024(9) 0.0040(9) 0.0004(9)
Cl1 0.0284(12) 0.0391(12) 0.0309(12) -0.0047(10) 0.0030(10) -0.0035(10)

loop_
_atom_type_symbol
_atom_type_description
_atom_type_scat_dispersion_real
_atom_type_scat_dispersion_imag
_atom_type_scat_source
C C 0.0033 0.0016 'International Tables Vol C Tables 4.2.6.8 and 6.1.1.4'
H H 0.0000 0.0000 'International Tables Vol C Tables 4.2.6.8 and 6.1.1.4'
N N 0.0061 0.0033 'International Tables Vol C Tables 4.2.6.8 and 6.1.1.4'
O O 0.0106 0.0060 'International Tables Vol C Tables 4.2.6.8 and 6.1.1.4'
S S 0.1246 0.1234 'International Tables Vol C Tables 4.2.6.8 and 6.1.1.4'
Cl Cl 0.1484 0.1585 'International Tables Vol C Tables 4.2.6.8 and 6.1.1.4'

loop_
_geom_angle_atom_site_label_1
_geom_angle_atom_site_label_2
_geom_angle_atom_site_label_3
_geom_angle
_geom_angle_site_symmetry_1
_geom_angle_site_symmetry_3
_geom_angle_publ_flag
C2 C3 C4 123.7(8) . . ?
C2 C3 Cl1 118.8(6) . . ?
C4 C3 Cl1 117.5(6) . . ?
C3 C2 C1 115.2(7) . . ?
C6 C1 C2 121.5(7) . . ?
C6 C1 N1 106.3(7) . . ?
C2 C1 N1 132.2(7) . . ?
C5 C6 C1 122.8(8) . . ?
C5 C6 O1 129.0(7) . . ?
C1 C6 O1 108.2(6) . . ?
C6 C5 C4 117.3(8) . . ?
C5 C4 C3 119.4(8) . . ?
N2 C7 O1 119.4(7) . . ?
N2 C7 N1 129.2(8) . . ?
O1 C7 N1 111.4(7) . . ?
N2 C8 C9 114.5(6) . . ?
N3 C9 C8 112.5(6) . . ?
N2 C12 C11 114.0(6) . . ?
C10 C11 C12 116.6(6) . . ?
N3 C10 C13 112.8(7) . . ?
N3 C10 C11 112.3(6) . . ?
C13 C10 C11 113.0(7) . . ?
O2 C14 N3 124.0(8) . . ?
O2 C14 C15 118.1(7) . . ?
N3 C14 C15 117.6(7) . . ?
C15 C20 C19 120.3(7) . . ?
C15 C20 N4 121.0(7) . . ?
C19 C20 N4 118.6(7) . . ?
N6 C22 C21 108.5(8) . . ?
N5 C21 C22 110.0(7) . . ?
C18 C19 C20 118.8(8) . . ?
C17 C18 C19 122.8(8) . . ?
C16 C17 C18 117.1(7) . . ?
C16 C17 C23 121.2(7) . . ?
C18 C17 C23 121.7(7) . . ?
C17 C16 C15 123.2(7) . . ?
C20 C15 C16 117.7(7) . . ?
C20 C15 C14 123.6(7) . . ?
C16 C15 C14 118.7(7) . . ?
C29 C24 C25 120.1(7) . . ?
C29 C24 S1 121.2(6) . . ?
C25 C24 S1 118.8(6) . . ?
C26 C25 C24 118.9(7) . . ?
C27 C26 C25 121.2(8) . . ?
C26 C27 C28 119.3(7) . . ?
C27 C28 C29 120.5(8) . . ?
C24 C29 C28 120.0(7) . . ?
C22 N6 N4 103.9(7) . . ?
N6 N4 N5 115.6(6) . . ?
N6 N4 C20 123.3(6) . . ?
N5 N4 C20 121.1(7) . . ?
N4 N5 C21 102.0(6) . . ?
C14 N3 C9 117.7(7) . . ?
C14 N3 C10 122.3(6) . . ?
C9 N3 C10 117.7(6) . . ?
C7 N2 C8 122.2(6) . . ?
C7 N2 C12 116.7(7) . . ?
C8 N2 C12 121.1(6) . . ?
C7 N1 C1 107.5(7) . . ?
C7 O1 C6 106.5(6) . . ?
O5 S1 O4 114.8(4) . . ?
O5 S1 O3 112.0(3) . . ?
O4 S1 O3 111.0(3) . . ?
O5 S1 C24 106.6(3) . . ?
O4 S1 C24 106.9(3) . . ?
O3 S1 C24 104.9(3) . . ?

loop_
_geom_bond_atom_site_label_1
_geom_bond_atom_site_label_2
_geom_bond_distance
_geom_bond_site_symmetry_2
_geom_bond_publ_flag
C3 C2 1.378(11) . ?
C3 C4 1.407(10) . ?
C3 Cl1 1.739(8) . ?
C2 C1 1.391(10) . ?
C1 C6 1.384(10) . ?
C1 N1 1.392(10) . ?
C6 C5 1.370(10) . ?
C6 O1 1.390(8) . ?
C5 C4 1.383(10) . ?
C7 N2 1.305(9) . ?
C7 O1 1.336(9) . ?
C7 N1 1.339(9) . ?
C8 N2 1.476(9) . ?
C8 C9 1.521(11) . ?
C9 N3 1.463(9) . ?
C12 N2 1.495(9) . ?
C12 C11 1.535(10) . ?
C11 C10 1.532(11) . ?
C10 N3 1.483(9) . ?
C10 C13 1.514(10) . ?
C14 O2 1.251(9) . ?
C14 N3 1.339(9) . ?
C14 C15 1.525(10) . ?
C20 C15 1.387(10) . ?
C20 C19 1.388(10) . ?
C20 N4 1.432(9) . ?
C22 N6 1.327(9) . ?
C22 C21 1.381(11) . ?
C21 N5 1.341(10) . ?
C19 C18 1.386(11) . ?
C18 C17 1.375(11) . ?
C17 C16 1.359(10) . ?
C17 C23 1.508(10) . ?
C16 C15 1.411(10) . ?
C24 C29 1.377(11) . ?
C24 C25 1.405(10) . ?
C24 S1 1.773(7) . ?
C25 C26 1.383(10) . ?
C26 C27 1.380(11) . ?
C27 C28 1.385(10) . ?
C28 C29 1.386(10) . ?
N6 N4 1.329(8) . ?
N4 N5 1.341(8) . ?
O5 S1 1.438(5) . ?
O3 S1 1.477(5) . ?
O4 S1 1.440(6) . ?
